data_1517235
loop_
_publ_author_name
'Su, Lin'
'Zhu, Ting-Shun'
'Xu, Ming-Hua'

_publ_section_title
;
 Indium-Mediated Asymmetric Intramolecular Allenylation of
 N-tert-Butanesulfinyl Imines: Efficient and Practical Access to Chiral
 3-Allenyl-4-aminochromanes.
;
_journal_issue 16
_journal_name_full 'Organic letters'
_journal_page_first 4118
_journal_page_last 4121
_journal_paper_doi 10.1021/ol501815e
_journal_volume 16
_journal_year 2014
_chemical_absolute_configuration RS
_chemical_formula_sum 'C19 H21 N O3 S'
_chemical_formula_weight 343.43
_chemical_name_systematic
; 
 ? 
;
_space_group_IT_number 4
_symmetry_space_group_name_Hall 'P 2yb'
_symmetry_space_group_name_H-M 'P 1 21 1'
_atom_sites_solution_hydrogens geom
_atom_sites_solution_primary direct
_atom_sites_solution_secondary difmap
_audit_creation_method SHELXL-97
_cell_angle_alpha 90.00
_cell_angle_beta 95.858(5)
_cell_angle_gamma 90.00
_cell_formula_units_Z 2
_cell_length_a 11.8178(8)
_cell_length_b 6.1413(4)
_cell_length_c 12.0958(8)
_cell_measurement_temperature 296(2)
_cell_volume 873.29(10)
_computing_structure_refinement 'SHELXL-97 (Sheldrick, 2008)'
_computing_structure_solution 'SHELXS-97 (Sheldrick, 2008)'
_diffrn_ambient_temperature 296(2)
_diffrn_measured_fraction_theta_full 1.000
_diffrn_measured_fraction_theta_max 1.000
_diffrn_radiation_monochromator graphite
_diffrn_radiation_source 'fine-focus sealed tube'
_diffrn_radiation_type MoK\a
_diffrn_radiation_wavelength 0.71073
_diffrn_reflns_av_R_equivalents 0.0369
_diffrn_reflns_av_sigmaI/netI 0.0572
_diffrn_reflns_limit_h_max 14
_diffrn_reflns_limit_h_min -14
_diffrn_reflns_limit_k_max 7
_diffrn_reflns_limit_k_min -7
_diffrn_reflns_limit_l_max 14
_diffrn_reflns_limit_l_min -14
_diffrn_reflns_number 6509
_diffrn_reflns_theta_full 24.99
_diffrn_reflns_theta_max 24.99
_diffrn_reflns_theta_min 1.69
_exptl_absorpt_coefficient_mu 0.202
_exptl_crystal_density_diffrn 1.306
_exptl_crystal_density_method 'not measured'
_exptl_crystal_F_000 364
_refine_diff_density_max 0.159
_refine_diff_density_min -0.188
_refine_diff_density_rms 0.033
_refine_ls_abs_structure_details 'Flack H D (1983), Acta Cryst. A39, 876-881'
_refine_ls_abs_structure_Flack 0.02(9)
_refine_ls_extinction_method none
_refine_ls_goodness_of_fit_ref 1.080
_refine_ls_hydrogen_treatment mixed
_refine_ls_matrix_type full
_refine_ls_number_parameters 220
_refine_ls_number_reflns 2861
_refine_ls_number_restraints 1
_refine_ls_restrained_S_all 1.080
_refine_ls_R_factor_all 0.0657
_refine_ls_R_factor_gt 0.0422
_refine_ls_shift/su_max 0.000
_refine_ls_shift/su_mean 0.000
_refine_ls_structure_factor_coef Fsqd
_refine_ls_weighting_details 'calc w=1/[\s^2^(Fo^2^)+(0.0369P)^2^+0.0000P] where P=(Fo^2^+2Fc^2^)/3'
_refine_ls_weighting_scheme calc
_refine_ls_wR_factor_gt 0.0855
_refine_ls_wR_factor_ref 0.0939
_reflns_number_gt 2155
_reflns_number_total 2861
_reflns_threshold_expression >2sigma(I)
_cod_data_source_file ol501815e_si_003.cif
_cod_data_source_block 2013379_0m
_cod_depositor_comments 'Adding full bibliography for 1517232--1517235.cif.'
_cod_original_sg_symbol_H-M P21
_cod_database_code 1517235

loop_
_symmetry_equiv_pos_as_xyz
'x, y, z'
'-x, y+1/2, -z'

loop_
_atom_site_label
_atom_site_type_symbol
_atom_site_fract_x
_atom_site_fract_y
_atom_site_fract_z
_atom_site_U_iso_or_equiv
_atom_site_adp_type
_atom_site_occupancy
_atom_site_symmetry_multiplicity
_atom_site_calc_flag
_atom_site_refinement_flags
S1 S 0.74803(7) 1.02857(13) 0.56288(6) 0.0545(3) Uani 1 1 d .
O2 O 0.4441(2) 0.7867(5) 1.0049(2) 0.0847(9) Uani 1 1 d .
O1 O 0.82333(17) 0.4738(3) 0.87170(17) 0.0565(6) Uani 1 1 d .
O3 O 0.6522(2) 1.1747(5) 0.5239(2) 0.0824(8) Uani 1 1 d .
N1 N 0.70377(19) 0.8403(4) 0.64865(19) 0.0483(7) Uani 1 1 d .
C19 C 0.8658(4) 0.6971(9) 0.4855(4) 0.1104(17) Uani 1 1 d .
H1 H 0.8334 0.5895 0.5305 0.166 Uiso 1 1 calc R
H18 H 0.9261 0.7718 0.5292 0.166 Uiso 1 1 calc R
H19 H 0.8954 0.6274 0.4235 0.166 Uiso 1 1 calc R
C16 C 0.7754(3) 0.8582(7) 0.4437(3) 0.0645(11) Uani 1 1 d .
C7 C 0.7430(2) 0.8792(5) 0.7697(2) 0.0415(7) Uani 1 1 d .
H14 H 0.7264 1.0297 0.7896 0.050 Uiso 1 1 calc R
C6 C 0.8671(2) 0.8307(5) 0.8011(2) 0.0410(7) Uani 1 1 d .
C1 C 0.8987(3) 0.6351(6) 0.8516(2) 0.0473(8) Uani 1 1 d .
C2 C 1.0115(3) 0.5969(6) 0.8927(3) 0.0588(10) Uani 1 1 d .
H9 H 1.0313 0.4671 0.9292 0.071 Uiso 1 1 calc R
C3 C 1.0926(3) 0.7493(7) 0.8794(3) 0.0610(10) Uani 1 1 d .
H2 H 1.1679 0.7218 0.9057 0.073 Uiso 1 1 calc R
C18 C 0.8235(3) 1.0191(9) 0.3637(3) 0.0934(14) Uani 1 1 d .
H21 H 0.8458 0.9418 0.3005 0.140 Uiso 1 1 calc R
H20 H 0.8884 1.0918 0.4011 0.140 Uiso 1 1 calc R
H3 H 0.7663 1.1246 0.3395 0.140 Uiso 1 1 calc R
C13 C 0.6647(2) 0.7230(5) 0.8247(2) 0.0433(8) Uani 1 1 d .
C9 C 0.5549(2) 0.7504(6) 0.7521(3) 0.0559(9) Uani 1 1 d .
C10 C 0.4655(3) 0.7742(7) 0.8089(3) 0.0676(10) Uani 1 1 d .
H6 H 0.3905 0.7884 0.7780 0.081 Uiso 1 1 calc R
C11 C 0.5036(3) 0.7746(6) 0.9281(3) 0.0632(10) Uani 1 1 d .
C12 C 0.6305(2) 0.7683(5) 0.9386(3) 0.0481(8) Uani 1 1 d .
C15 C 0.6943(3) 0.7992(7) 1.0321(3) 0.0726(11) Uani 1 1 d .
H4 H 0.6610 0.8271 1.0970 0.087 Uiso 1 1 calc R
H5 H 0.7731 0.7933 1.0336 0.087 Uiso 1 1 calc R
C8 C 0.5817(2) 0.7762(8) 0.6352(2) 0.0702(11) Uani 1 1 d .
H7 H 0.5706 0.6406 0.5943 0.084 Uiso 1 1 calc R
H8 H 0.5350 0.8885 0.5970 0.084 Uiso 1 1 calc R
C14 C 0.7120(2) 0.4931(5) 0.8148(2) 0.0485(8) Uani 1 1 d .
H13 H 0.6617 0.3897 0.8456 0.058 Uiso 1 1 calc R
H12 H 0.7146 0.4578 0.7369 0.058 Uiso 1 1 calc R
C5 C 0.9510(2) 0.9842(6) 0.7902(2) 0.0523(9) Uani 1 1 d .
H11 H 0.9312 1.1174 0.7572 0.063 Uiso 1 1 calc R
C4 C 1.0640(3) 0.9434(7) 0.8275(3) 0.0604(10) Uani 1 1 d .
H10 H 1.1197 1.0464 0.8174 0.073 Uiso 1 1 calc R
C17 C 0.6695(4) 0.7524(9) 0.3898(3) 0.0993(15) Uani 1 1 d .
H17 H 0.6825 0.7017 0.3171 0.149 Uiso 1 1 calc R
H15 H 0.6085 0.8563 0.3836 0.149 Uiso 1 1 calc R
H16 H 0.6496 0.6314 0.4343 0.149 Uiso 1 1 calc R

loop_
_atom_site_aniso_label
_atom_site_aniso_U_11
_atom_site_aniso_U_22
_atom_site_aniso_U_33
_atom_site_aniso_U_23
_atom_site_aniso_U_13
_atom_site_aniso_U_12
S1 0.0528(5) 0.0489(5) 0.0603(5) 0.0149(5) -0.0019(3) -0.0060(5)
O2 0.0837(18) 0.0640(17) 0.117(2) -0.0159(16) 0.0608(16) -0.0013(15)
O1 0.0582(14) 0.0386(15) 0.0748(14) 0.0131(12) 0.0173(11) 0.0083(11)
O3 0.0808(17) 0.0682(17) 0.0957(18) 0.0290(15) -0.0033(14) 0.0172(16)
N1 0.0419(14) 0.0529(19) 0.0491(14) 0.0103(14) -0.0010(11) -0.0116(13)
C19 0.129(4) 0.121(4) 0.085(3) 0.006(3) 0.027(3) 0.056(4)
C16 0.064(2) 0.079(3) 0.050(2) 0.009(2) 0.0047(17) -0.008(2)
C7 0.0454(18) 0.0280(17) 0.0514(18) 0.0008(15) 0.0062(14) -0.0015(14)
C6 0.0426(18) 0.039(2) 0.0413(16) -0.0024(15) 0.0039(13) -0.0013(15)
C1 0.045(2) 0.047(2) 0.0530(19) -0.0018(17) 0.0183(15) 0.0043(17)
C2 0.053(2) 0.067(3) 0.057(2) 0.0060(18) 0.0111(16) 0.0186(19)
C3 0.0442(19) 0.086(3) 0.053(2) -0.007(2) 0.0064(15) 0.014(2)
C18 0.096(3) 0.119(4) 0.067(2) 0.016(3) 0.0134(19) -0.040(3)
C13 0.0437(18) 0.0365(19) 0.0516(18) -0.0052(16) 0.0147(14) 0.0011(15)
C9 0.0408(19) 0.053(2) 0.074(2) 0.001(2) 0.0052(15) -0.0128(17)
C10 0.0411(19) 0.064(3) 0.097(3) 0.003(2) 0.0063(18) -0.0023(19)
C11 0.064(2) 0.037(2) 0.093(3) -0.007(2) 0.032(2) -0.0008(19)
C12 0.0498(19) 0.0358(19) 0.061(2) -0.0052(17) 0.0184(15) 0.0003(16)
C15 0.080(3) 0.075(3) 0.067(2) -0.010(2) 0.028(2) -0.002(2)
C8 0.0459(19) 0.095(3) 0.067(2) 0.011(2) -0.0062(16) -0.022(2)
C14 0.058(2) 0.034(2) 0.0558(17) -0.0025(17) 0.0178(14) -0.0045(17)
C5 0.0525(19) 0.051(2) 0.0533(18) -0.0041(18) 0.0021(14) -0.0073(18)
C4 0.048(2) 0.079(3) 0.055(2) -0.011(2) 0.0071(15) -0.014(2)
C17 0.110(3) 0.113(4) 0.073(3) -0.008(3) 0.001(2) -0.035(3)

loop_
_atom_type_symbol
_atom_type_description
_atom_type_scat_dispersion_real
_atom_type_scat_dispersion_imag
_atom_type_scat_source
C C 0.0033 0.0016 'International Tables Vol C Tables 4.2.6.8 and 6.1.1.4'
H H 0.0000 0.0000 'International Tables Vol C Tables 4.2.6.8 and 6.1.1.4'
N N 0.0061 0.0033 'International Tables Vol C Tables 4.2.6.8 and 6.1.1.4'
O O 0.0106 0.0060 'International Tables Vol C Tables 4.2.6.8 and 6.1.1.4'
S S 0.1246 0.1234 'International Tables Vol C Tables 4.2.6.8 and 6.1.1.4'

loop_
_geom_angle_atom_site_label_1
_geom_angle_atom_site_label_2
_geom_angle_atom_site_label_3
_geom_angle
O3 S1 N1 109.78(14)
O3 S1 C16 106.56(16)
N1 S1 C16 100.63(15)
C1 O1 C14 116.0(2)
C8 N1 C7 110.3(2)
C8 N1 S1 118.4(2)
C7 N1 S1 114.05(18)
C16 C19 H1 109.5
C16 C19 H18 109.5
H1 C19 H18 109.5
C16 C19 H19 109.5
H1 C19 H19 109.5
H18 C19 H19 109.5
C17 C16 C19 113.2(4)
C17 C16 C18 110.6(3)
C19 C16 C18 109.9(3)
C17 C16 S1 112.4(2)
C19 C16 S1 106.6(2)
C18 C16 S1 103.5(3)
C6 C7 N1 114.1(2)
C6 C7 C13 112.5(2)
N1 C7 C13 100.5(2)
C6 C7 H14 109.8
N1 C7 H14 109.8
C13 C7 H14 109.8
C1 C6 C5 118.1(3)
C1 C6 C7 119.7(3)
C5 C6 C7 122.0(3)
O1 C1 C6 123.8(3)
O1 C1 C2 115.5(3)
C6 C1 C2 120.6(3)
C3 C2 C1 120.1(3)
C3 C2 H9 119.9
C1 C2 H9 119.9
C2 C3 C4 120.5(3)
C2 C3 H2 119.7
C4 C3 H2 119.7
C16 C18 H21 109.5
C16 C18 H20 109.5
H21 C18 H20 109.5
C16 C18 H3 109.5
H21 C18 H3 109.5
H20 C18 H3 109.5
C9 C13 C12 102.7(2)
C9 C13 C14 111.1(3)
C12 C13 C14 112.2(2)
C9 C13 C7 101.6(2)
C12 C13 C7 120.9(3)
C14 C13 C7 107.6(2)
C10 C9 C8 137.6(3)
C10 C9 C13 113.3(3)
C8 C9 C13 108.3(2)
C9 C10 C11 109.2(3)
C9 C10 H6 125.4
C11 C10 H6 125.4
O2 C11 C10 127.2(3)
O2 C11 C12 126.0(4)
C10 C11 C12 106.8(3)
C15 C12 C11 123.8(3)
C15 C12 C13 129.5(3)
C11 C12 C13 106.7(3)
C12 C15 H4 120.0
C12 C15 H5 120.0
H4 C15 H5 120.0
N1 C8 C9 102.8(2)
N1 C8 H7 111.2
C9 C8 H7 111.2
N1 C8 H8 111.2
C9 C8 H8 111.2
H7 C8 H8 109.1
O1 C14 C13 111.5(2)
O1 C14 H13 109.3
C13 C14 H13 109.3
O1 C14 H12 109.3
C13 C14 H12 109.3
H13 C14 H12 108.0
C6 C5 C4 121.4(3)
C6 C5 H11 119.3
C4 C5 H11 119.3
C3 C4 C5 119.3(3)
C3 C4 H10 120.4
C5 C4 H10 120.4
C16 C17 H17 109.5
C16 C17 H15 109.5
H17 C17 H15 109.5
C16 C17 H16 109.5
H17 C17 H16 109.5
H15 C17 H16 109.5

loop_
_geom_bond_atom_site_label_1
_geom_bond_atom_site_label_2
_geom_bond_distance
S1 O3 1.484(3)
S1 N1 1.673(2)
S1 C16 1.837(4)
O2 C11 1.223(3)
O1 C1 1.370(4)
O1 C14 1.426(3)
N1 C8 1.488(4)
N1 C7 1.509(3)
C19 C16 1.504(5)
C19 H1 0.9600
C19 H18 0.9600
C19 H19 0.9600
C16 C17 1.499(5)
C16 C18 1.532(5)
C7 C6 1.507(4)
C7 C13 1.532(4)
C7 H14 0.9800
C6 C1 1.382(4)
C6 C5 1.383(4)
C1 C2 1.394(4)
C2 C3 1.361(5)
C2 H9 0.9300
C3 C4 1.373(5)
C3 H2 0.9300
C18 H21 0.9600
C18 H20 0.9600
C18 H3 0.9600
C13 C9 1.500(4)
C13 C12 1.501(4)
C13 C14 1.528(4)
C9 C10 1.326(4)
C9 C8 1.489(4)
C10 C11 1.466(5)
C10 H6 0.9300
C11 C12 1.493(4)
C12 C15 1.307(4)
C15 H4 0.9300
C15 H5 0.9300
C8 H7 0.9700
C8 H8 0.9700
C14 H13 0.9700
C14 H12 0.9700
C5 C4 1.388(4)
C5 H11 0.9300
C4 H10 0.9300
C17 H17 0.9600
C17 H15 0.9600
C17 H16 0.9600

loop_
_geom_torsion_atom_site_label_1
_geom_torsion_atom_site_label_2
_geom_torsion_atom_site_label_3
_geom_torsion_atom_site_label_4
_geom_torsion
O3 S1 N1 C8 27.2(3)
C16 S1 N1 C8 -84.8(3)
O3 S1 N1 C7 -105.1(2)
C16 S1 N1 C7 142.8(2)
O3 S1 C16 C17 -50.7(3)
N1 S1 C16 C17 63.8(3)
O3 S1 C16 C19 -175.3(3)
N1 S1 C16 C19 -60.8(3)
O3 S1 C16 C18 68.8(3)
N1 S1 C16 C18 -176.7(2)
C8 N1 C7 C6 150.0(3)
S1 N1 C7 C6 -73.9(3)
C8 N1 C7 C13 29.4(3)
S1 N1 C7 C13 165.47(18)
N1 C7 C6 C1 -99.6(3)
C13 C7 C6 C1 14.1(4)
N1 C7 C6 C5 86.4(3)
C13 C7 C6 C5 -159.9(3)
C14 O1 C1 C6 14.4(4)
C14 O1 C1 C2 -169.9(2)
C5 C6 C1 O1 177.1(2)
C7 C6 C1 O1 2.8(4)
C5 C6 C1 C2 1.5(4)
C7 C6 C1 C2 -172.7(3)
O1 C1 C2 C3 -178.5(3)
C6 C1 C2 C3 -2.6(4)
C1 C2 C3 C4 1.2(5)
C6 C7 C13 C9 -160.7(2)
N1 C7 C13 C9 -39.0(3)
C6 C7 C13 C12 86.7(3)
N1 C7 C13 C12 -151.6(3)
C6 C7 C13 C14 -44.0(3)
N1 C7 C13 C14 77.7(3)
C12 C13 C9 C10 -8.4(4)
C14 C13 C9 C10 111.8(3)
C7 C13 C9 C10 -134.1(3)
C12 C13 C9 C8 163.2(3)
C14 C13 C9 C8 -76.7(3)
C7 C13 C9 C8 37.5(3)
C8 C9 C10 C11 -165.9(4)
C13 C9 C10 C11 2.2(5)
C9 C10 C11 O2 -177.6(4)
C9 C10 C11 C12 5.1(4)
O2 C11 C12 C15 -7.9(6)
C10 C11 C12 C15 169.4(4)
O2 C11 C12 C13 172.5(3)
C10 C11 C12 C13 -10.2(4)
C9 C13 C12 C15 -168.7(4)
C14 C13 C12 C15 71.9(5)
C7 C13 C12 C15 -56.7(5)
C9 C13 C12 C11 10.8(3)
C14 C13 C12 C11 -108.5(3)
C7 C13 C12 C11 122.8(3)
C7 N1 C8 C9 -7.1(4)
S1 N1 C8 C9 -141.1(3)
C10 C9 C8 N1 149.3(5)
C13 C9 C8 N1 -19.2(4)
C1 O1 C14 C13 -47.5(3)
C9 C13 C14 O1 172.2(2)
C12 C13 C14 O1 -73.5(3)
C7 C13 C14 O1 61.9(3)
C1 C6 C5 C4 0.8(4)
C7 C6 C5 C4 174.9(3)
C2 C3 C4 C5 1.0(5)
C6 C5 C4 C3 -2.1(4)
